data_7050194
loop_
_publ_author_name
'Bickley, Jamie'
'Bonar-Law, Richard'
'McGrath, Thomas'
'Singh, Nirmal'
'Steiner, Alexander'

_publ_section_title
;
 Dirhodium (ii) carboxylate complexes as building blocks. cis-Chelating
 dicarboxylic acids designed to bridge the dinuclear coreElectronic
 supplementary information (ESI) available: Tables S1 and S2. See
 http://www.rsc.org/suppdata/nj/b3/b310008a/
;
_journal_issue 3
_journal_name_full 'New Journal of Chemistry'
_journal_page_first 425
_journal_paper_doi 10.1039/b310008a
_journal_volume 28
_journal_year 2004
_chemical_formula_sum 'C10 H10 O6'
_chemical_formula_weight 226.18
_chemical_name_systematic
;
?
;
_space_group_IT_number 2
_symmetry_cell_setting triclinic
_symmetry_space_group_name_Hall '-P 1'
_symmetry_space_group_name_H-M 'P -1'
_atom_sites_solution_hydrogens geom
_atom_sites_solution_primary direct
_atom_sites_solution_secondary difmap
_audit_creation_method SHELXL-97
_cell_angle_alpha 75.30(3)
_cell_angle_beta 73.98(3)
_cell_angle_gamma 71.04(3)
_cell_formula_units_Z 2
_cell_length_a 6.7348(15)
_cell_length_b 7.0518(15)
_cell_length_c 11.256(2)
_cell_measurement_temperature 213(2)
_cell_volume 478.0(2)
_computing_structure_refinement 'SHELXL-97 (Sheldrick, 1997)'
_computing_structure_solution 'SHELXS-97 (Sheldrick, 1990)'
_diffrn_ambient_temperature 213(2)
_diffrn_measured_fraction_theta_full 0.926
_diffrn_measured_fraction_theta_max 0.926
_diffrn_radiation_monochromator graphite
_diffrn_radiation_source 'fine-focus sealed tube'
_diffrn_radiation_type MoK\a
_diffrn_radiation_wavelength 0.71073
_diffrn_reflns_av_R_equivalents 0.0274
_diffrn_reflns_av_sigmaI/netI 0.0328
_diffrn_reflns_limit_h_max 7
_diffrn_reflns_limit_h_min -7
_diffrn_reflns_limit_k_max 8
_diffrn_reflns_limit_k_min -8
_diffrn_reflns_limit_l_max 12
_diffrn_reflns_limit_l_min -12
_diffrn_reflns_number 3015
_diffrn_reflns_theta_full 24.10
_diffrn_reflns_theta_max 24.10
_diffrn_reflns_theta_min 1.91
_exptl_absorpt_coefficient_mu 0.132
_exptl_crystal_density_diffrn 1.572
_exptl_crystal_density_method 'not measured'
_exptl_crystal_F_000 236
_refine_diff_density_max 0.172
_refine_diff_density_min -0.197
_refine_diff_density_rms 0.043
_refine_ls_extinction_method none
_refine_ls_goodness_of_fit_ref 0.956
_refine_ls_hydrogen_treatment mixed
_refine_ls_matrix_type full
_refine_ls_number_parameters 147
_refine_ls_number_reflns 1399
_refine_ls_number_restraints 0
_refine_ls_restrained_S_all 0.956
_refine_ls_R_factor_all 0.0390
_refine_ls_R_factor_gt 0.0311
_refine_ls_shift/su_max 0.000
_refine_ls_shift/su_mean 0.000
_refine_ls_structure_factor_coef Fsqd
_refine_ls_weighting_details 'calc w=1/[\s^2^(Fo^2^)+(0.0569P)^2^+0.0000P] where P=(Fo^2^+2Fc^2^)/3'
_refine_ls_weighting_scheme calc
_refine_ls_wR_factor_gt 0.0763
_refine_ls_wR_factor_ref 0.0790
_reflns_number_gt 1128
_reflns_number_total 1399
_reflns_threshold_expression >2sigma(I)
_cod_data_source_file b310008a.txt
_cod_data_source_block tmcg27
_cod_depositor_comments
;
The following automatic conversions were performed:
'_symmetry_cell_setting' value 'Triclinic' changed to 'triclinic'
according to '/home/saulius/struct/CIF-dictionaries/cif_core.dic'
dictionary named 'cif_core.dic' version 2.4.1 from 2010-06-29.

Automatic conversion script
Id: cif_fix_enum 1527 2010-12-29 10:47:43Z saulius 
;
_cod_original_cell_volume 477.94(18)
_cod_original_sg_symbol_H-M P-1
_cod_database_code 7050194

loop_
_symmetry_equiv_pos_as_xyz
'x, y, z'
'-x, -y, -z'

loop_
_atom_site_label
_atom_site_type_symbol
_atom_site_fract_x
_atom_site_fract_y
_atom_site_fract_z
_atom_site_U_iso_or_equiv
_atom_site_adp_type
_atom_site_occupancy
_atom_site_symmetry_multiplicity
_atom_site_calc_flag
_atom_site_refinement_flags
_atom_site_disorder_assembly
_atom_site_disorder_group
C1 C 1.1159(2) 0.1887(2) 0.04097(14) 0.0166(3) Uani 1 1 d . . .
C2 C 1.2069(2) 0.3298(2) 0.07605(14) 0.0196(4) Uani 1 1 d . . .
H2A H 1.3274 0.2520 0.1170 0.024 Uiso 1 1 calc R . .
H2B H 1.2583 0.4220 0.0011 0.024 Uiso 1 1 calc R . .
C3 C 1.0832(2) 0.5655(2) 0.21976(14) 0.0186(4) Uani 1 1 d . . .
C4 C 1.2646(2) 0.6343(2) 0.18395(15) 0.0206(4) Uani 1 1 d . . .
H4 H 1.3745 0.5921 0.1159 0.025 Uiso 1 1 calc R . .
C5 C 1.2810(2) 0.7678(2) 0.25109(15) 0.0194(4) Uani 1 1 d . . .
H5 H 1.4036 0.8160 0.2275 0.023 Uiso 1 1 calc R . .
C6 C 1.1211(2) 0.8307(2) 0.35140(14) 0.0190(4) Uani 1 1 d . . .
H6 H 1.1334 0.9222 0.3952 0.023 Uiso 1 1 calc R . .
C7 C 0.9413(2) 0.7566(2) 0.38676(14) 0.0159(3) Uani 1 1 d . . .
C8 C 0.9208(2) 0.6252(2) 0.32117(14) 0.0193(4) Uani 1 1 d . . .
H8 H 0.7984 0.5767 0.3449 0.023 Uiso 1 1 calc R . .
C9 C 0.6168(2) 0.7290(2) 0.53054(14) 0.0182(4) Uani 1 1 d . . .
H9A H 0.6743 0.5803 0.5445 0.022 Uiso 1 1 calc R . .
H9B H 0.5316 0.7690 0.4658 0.022 Uiso 1 1 calc R . .
C10 C 0.4767(2) 0.7944(2) 0.65015(14) 0.0177(4) Uani 1 1 d . . .
O1 O 1.25204(16) 0.08919(16) -0.04555(10) 0.0245(3) Uani 1 1 d . . .
H1 H 1.1966 0.0122 -0.0619 0.037 Uiso 1 1 calc R . .
O2 O 0.93547(16) 0.16928(16) 0.08820(10) 0.0216(3) Uani 1 1 d . . .
O3 O 1.03913(17) 0.44115(17) 0.15907(11) 0.0266(3) Uani 1 1 d . . .
O4 O 0.78854(15) 0.82110(15) 0.48914(9) 0.0193(3) Uani 1 1 d . . .
O5 O 0.31339(17) 0.71243(16) 0.68370(10) 0.0266(3) Uani 1 1 d . . .
H5A H 0.2360 0.7454 0.7508 0.040 Uiso 1 1 calc R . .
O6 O 0.50647(17) 0.90195(16) 0.70782(10) 0.0235(3) Uani 1 1 d . . .

loop_
_atom_site_aniso_label
_atom_site_aniso_U_11
_atom_site_aniso_U_22
_atom_site_aniso_U_33
_atom_site_aniso_U_23
_atom_site_aniso_U_13
_atom_site_aniso_U_12
C1 0.0172(8) 0.0187(7) 0.0129(8) -0.0045(7) -0.0031(7) -0.0025(6)
C2 0.0170(8) 0.0246(8) 0.0193(9) -0.0114(7) -0.0006(6) -0.0055(6)
C3 0.0198(8) 0.0204(8) 0.0195(9) -0.0082(7) -0.0051(7) -0.0063(6)
C4 0.0176(8) 0.0253(8) 0.0179(9) -0.0072(7) 0.0001(6) -0.0051(6)
C5 0.0169(7) 0.0219(8) 0.0222(8) -0.0055(7) -0.0027(6) -0.0091(6)
C6 0.0211(8) 0.0186(7) 0.0204(9) -0.0066(7) -0.0065(7) -0.0055(6)
C7 0.0165(7) 0.0169(7) 0.0144(8) -0.0055(7) -0.0029(6) -0.0029(6)
C8 0.0163(8) 0.0239(8) 0.0205(9) -0.0075(7) -0.0014(7) -0.0083(6)
C9 0.0196(8) 0.0193(8) 0.0186(9) -0.0080(7) -0.0022(6) -0.0073(6)
C10 0.0179(8) 0.0160(7) 0.0188(8) -0.0028(7) -0.0063(6) -0.0026(6)
O1 0.0221(6) 0.0306(6) 0.0254(7) -0.0194(5) 0.0017(5) -0.0078(5)
O2 0.0199(6) 0.0266(6) 0.0214(6) -0.0126(5) 0.0004(5) -0.0079(4)
O3 0.0206(6) 0.0384(6) 0.0297(7) -0.0268(6) 0.0053(5) -0.0127(5)
O4 0.0191(5) 0.0241(6) 0.0188(6) -0.0130(5) 0.0024(5) -0.0096(4)
O5 0.0230(6) 0.0345(7) 0.0254(7) -0.0163(6) 0.0080(5) -0.0146(5)
O6 0.0262(6) 0.0264(6) 0.0218(6) -0.0116(5) -0.0036(5) -0.0083(5)

loop_
_atom_type_symbol
_atom_type_description
_atom_type_scat_dispersion_real
_atom_type_scat_dispersion_imag
_atom_type_scat_source
C C 0.0033 0.0016 'International Tables Vol C Tables 4.2.6.8 and 6.1.1.4'
H H 0.0000 0.0000 'International Tables Vol C Tables 4.2.6.8 and 6.1.1.4'
O O 0.0106 0.0060 'International Tables Vol C Tables 4.2.6.8 and 6.1.1.4'

loop_
_geom_angle_atom_site_label_1
_geom_angle_atom_site_label_2
_geom_angle_atom_site_label_3
_geom_angle
_geom_angle_site_symmetry_1
_geom_angle_site_symmetry_3
_geom_angle_publ_flag
O2 C1 O1 124.16(14) . . ?
O2 C1 C2 123.56(14) . . ?
O1 C1 C2 112.28(12) . . ?
O3 C2 C1 106.45(12) . . ?
C4 C3 O3 125.20(14) . . ?
C4 C3 C8 121.20(14) . . ?
O3 C3 C8 113.56(12) . . ?
C3 C4 C5 118.47(14) . . ?
C6 C5 C4 121.44(14) . . ?
C5 C6 C7 118.91(14) . . ?
O4 C7 C8 122.78(13) . . ?
O4 C7 C6 116.54(13) . . ?
C8 C7 C6 120.69(14) . . ?
C7 C8 C3 119.28(13) . . ?
O4 C9 C10 109.97(12) . . ?
O6 C10 O5 125.11(14) . . ?
O6 C10 C9 126.37(13) . . ?
O5 C10 C9 108.52(12) . . ?
C3 O3 C2 119.34(11) . . ?
C7 O4 C9 115.48(11) . . ?

loop_
_geom_bond_atom_site_label_1
_geom_bond_atom_site_label_2
_geom_bond_distance
_geom_bond_site_symmetry_2
_geom_bond_publ_flag
C1 O2 1.2219(18) . ?
C1 O1 1.3104(19) . ?
C1 C2 1.501(2) . ?
C2 O3 1.4069(19) . ?
C3 C4 1.380(2) . ?
C3 O3 1.3816(19) . ?
C3 C8 1.390(2) . ?
C4 C5 1.395(2) . ?
C5 C6 1.380(2) . ?
C6 C7 1.392(2) . ?
C7 O4 1.3787(19) . ?
C7 C8 1.382(2) . ?
C9 O4 1.4191(17) . ?
C9 C10 1.499(2) . ?
C10 O6 1.2071(18) . ?
C10 O5 1.3267(18) . ?

loop_
_geom_hbond_atom_site_label_D
_geom_hbond_atom_site_label_H
_geom_hbond_atom_site_label_A
_geom_hbond_distance_DH
_geom_hbond_distance_HA
_geom_hbond_distance_DA
_geom_hbond_angle_DHA
_geom_hbond_site_symmetry_A
O1 H1 O2 0.83 1.90 2.7243(15) 176.3 2_755
O5 H5A O2 0.83 1.98 2.8107(17) 176.6 2_666
O5 H5A O3 0.83 2.46 2.8844(17) 112.6 2_666

loop_
_geom_torsion_atom_site_label_1
_geom_torsion_atom_site_label_2
_geom_torsion_atom_site_label_3
_geom_torsion_atom_site_label_4
_geom_torsion
_geom_torsion_site_symmetry_1
_geom_torsion_site_symmetry_2
_geom_torsion_site_symmetry_3
_geom_torsion_site_symmetry_4
_geom_torsion_publ_flag
O2 C1 C2 O3 -5.96(18) . . . . ?
O1 C1 C2 O3 174.14(11) . . . . ?
O3 C3 C4 C5 176.73(12) . . . . ?
C8 C3 C4 C5 -0.7(2) . . . . ?
C3 C4 C5 C6 0.1(2) . . . . ?
C4 C5 C6 C7 0.8(2) . . . . ?
C5 C6 C7 O4 178.72(12) . . . . ?
C5 C6 C7 C8 -1.2(2) . . . . ?
O4 C7 C8 C3 -179.28(12) . . . . ?
C6 C7 C8 C3 0.7(2) . . . . ?
C4 C3 C8 C7 0.3(2) . . . . ?
O3 C3 C8 C7 -177.40(12) . . . . ?
O4 C9 C10 O6 -3.00(19) . . . . ?
O4 C9 C10 O5 177.56(10) . . . . ?
C4 C3 O3 C2 17.9(2) . . . . ?
C8 C3 O3 C2 -164.49(12) . . . . ?
C1 C2 O3 C3 171.83(12) . . . . ?
C8 C7 O4 C9 5.58(18) . . . . ?
C6 C7 O4 C9 -174.37(12) . . . . ?
C10 C9 O4 C7 173.63(11) . . . . ?

loop_
_cod_related_entry_id
_cod_related_entry_database
_cod_related_entry_code
1 ChemSpider 60246
